data_7023100
loop_
_publ_author_name
'Mikata, Yuji'
'Sato, Yumi'
'Takeuchi, Saaya'
'Kuroda, Yasuko'
'Konno, Hideo'
'Iwatsuki, Satoshi'

_publ_section_title
;
 Quinoline-based fluorescent zinc sensors with enhanced fluorescence
 intensity, Zn/Cd selectivity and metal binding affinity by conformational
 restriction.
;
_journal_issue 26
_journal_name_full 'Dalton transactions (Cambridge, England : 2003)'
_journal_page_first 9688
_journal_page_last 9698
_journal_paper_doi 10.1039/c3dt50719j
_journal_volume 42
_journal_year 2013
_chemical_formula_moiety 'C46 H42 Cd Cl2 N6 O8'
_chemical_formula_sum 'C46 H42 Cd Cl2 N6 O8'
_chemical_formula_weight 990.19
_space_group_IT_number 15
_symmetry_cell_setting monoclinic
_symmetry_Int_Tables_number 15
_symmetry_space_group_name_Hall '-C 2yc'
_symmetry_space_group_name_H-M 'C 1 2/c 1'
_atom_sites_solution_hydrogens geom
_atom_sites_solution_primary direct
_atom_sites_solution_secondary difmap
_cell_angle_alpha 90.0000
_cell_angle_beta 112.8778(14)
_cell_angle_gamma 90.0000
_cell_formula_units_Z 4
_cell_length_a 15.6590(6)
_cell_length_b 20.5854(5)
_cell_length_c 13.7274(5)
_cell_measurement_reflns_used 6191
_cell_measurement_temperature 123
_cell_measurement_theta_max 27.49
_cell_measurement_theta_min 3.13
_cell_volume 4076.9(2)
_computing_cell_refinement CrystalClear
_computing_data_collection 'CrystalClear (Rigaku/MSC Inc., 2006)'
_computing_data_reduction CrystalClear
_computing_molecular_graphics 'CrystalStructure 4.0'
_computing_publication_material 'CrystalStructure 4.0 (Rigaku, 2010)'
_computing_structure_refinement 'SHELXL97 (Sheldrick, 2008)'
_computing_structure_solution 'SIR92 (Altomare, et al., 1994)'
_diffrn_ambient_temperature 123
_diffrn_detector_area_resol_mean 7.314
_diffrn_measured_fraction_theta_full 0.973
_diffrn_measured_fraction_theta_max 0.973
_diffrn_measurement_device_type 'Rigaku Mercury70'
_diffrn_measurement_method \w
_diffrn_radiation_type 'Mo K\a'
_diffrn_radiation_wavelength 0.71070
_diffrn_reflns_av_R_equivalents 0.0196
_diffrn_reflns_limit_h_max 16
_diffrn_reflns_limit_h_min -20
_diffrn_reflns_limit_k_max 26
_diffrn_reflns_limit_k_min -26
_diffrn_reflns_limit_l_max 17
_diffrn_reflns_limit_l_min -17
_diffrn_reflns_number 15626
_diffrn_reflns_theta_full 27.48
_diffrn_reflns_theta_max 27.48
_diffrn_standards_number 0
_exptl_absorpt_coefficient_mu 0.733
_exptl_absorpt_correction_T_max 0.896
_exptl_absorpt_correction_T_min 0.853
_exptl_absorpt_correction_type numerical
_exptl_absorpt_process_details 'NUMABS (Rigaku, 1999)'
_exptl_crystal_colour colorless
_exptl_crystal_density_diffrn 1.613
_exptl_crystal_density_method 'not measured'
_exptl_crystal_description unknown
_exptl_crystal_F_000 2024.00
_exptl_crystal_size_max 0.300
_exptl_crystal_size_mid 0.200
_exptl_crystal_size_min 0.150
_refine_diff_density_max 1.500
_refine_diff_density_min -1.210
_refine_ls_extinction_method none
_refine_ls_goodness_of_fit_ref 1.049
_refine_ls_hydrogen_treatment constr
_refine_ls_number_parameters 285
_refine_ls_number_reflns 4560
_refine_ls_number_restraints 0
_refine_ls_R_factor_gt 0.0552
_refine_ls_shift/su_max 0.000
_refine_ls_structure_factor_coef Fsqd
_refine_ls_weighting_details 'w = 1/[\s^2^(Fo^2^)+(0.0703P)^2^+24.5944P] where P=(Fo^2^+2Fc^2^)/3'
_refine_ls_weighting_scheme calc
_refine_ls_wR_factor_ref 0.1411
_reflns_number_gt 4310
_reflns_number_total 4560
_reflns_threshold_expression F^2^>2.0\s(F^2^)
_cod_data_source_file c3dt50719j.txt
_cod_data_source_block TQDACH-CdClO4-120105
_cod_original_cell_volume 4076.9(3)
_cod_database_code 7023100

loop_
_symmetry_equiv_pos_site_id
_symmetry_equiv_pos_as_xyz
1 +X,+Y,+Z
2 -X,+Y,1/2-Z
3 -X,-Y,-Z
4 +X,-Y,1/2+Z
5 1/2+X,1/2+Y,+Z
6 1/2-X,1/2+Y,1/2-Z
7 1/2-X,1/2-Y,-Z
8 1/2+X,1/2-Y,1/2+Z

loop_
_atom_site_label
_atom_site_type_symbol
_atom_site_fract_x
_atom_site_fract_y
_atom_site_fract_z
_atom_site_U_iso_or_equiv
_atom_site_adp_type
_atom_site_occupancy
_atom_site_symmetry_multiplicity
_atom_site_calc_flag
_atom_site_refinement_flags
Cd1 Cd 0.5000 0.219929(16) 0.2500 0.02498(13) Uani 1.0 4 d .
Cl1 Cl 0.22683(7) -0.01873(5) -0.16609(8) 0.0397(3) Uani 1.0 8 d .
O1 O 0.1704(7) -0.0716(4) -0.2015(6) 0.199(6) Uani 1.0 8 d .
O2 O 0.2688(3) -0.0067(2) -0.2395(4) 0.0664(11) Uani 1.0 8 d .
O3 O 0.2925(4) -0.0303(3) -0.0630(4) 0.0917(17) Uani 1.0 8 d .
O4 O 0.1735(5) 0.0336(4) -0.1582(4) 0.128(3) Uani 1.0 8 d .
N1 N 0.4834(3) 0.12723(16) 0.1398(3) 0.0401(9) Uani 1.0 8 d .
N2 N 0.5410(3) 0.25009(19) 0.1135(3) 0.0346(7) Uani 1.0 8 d .
N3 N 0.3337(2) 0.21537(13) 0.1333(3) 0.0253(6) Uani 1.0 8 d .
C1 C 0.4846(8) 0.0657(3) 0.1983(4) 0.109(4) Uani 1.0 8 d .
C2 C 0.4889(4) 0.00429(18) 0.1395(3) 0.0390(9) Uani 1.0 8 d .
C3 C 0.4849(9) -0.0569(3) 0.1985(5) 0.120(4) Uani 1.0 8 d .
C4 C 0.5600(4) 0.1326(3) 0.1048(4) 0.0508(13) Uani 1.0 8 d .
C5 C 0.5732(3) 0.2012(3) 0.0747(3) 0.0456(11) Uani 1.0 8 d .
C6 C 0.6207(4) 0.2121(4) 0.0066(4) 0.071(2) Uani 1.0 8 d .
C7 C 0.6357(4) 0.2732(5) -0.0170(4) 0.083(3) Uani 1.0 8 d .
C8 C 0.6184(5) 0.3924(6) 0.0064(6) 0.100(4) Uani 1.0 8 d .
C9 C 0.5877(6) 0.4404(5) 0.0514(6) 0.106(4) Uani 1.0 8 d .
C10 C 0.5321(5) 0.4275(3) 0.1094(4) 0.072(2) Uani 1.0 8 d .
C11 C 0.5135(4) 0.3638(3) 0.1250(3) 0.0479(12) Uani 1.0 8 d .
C12 C 0.5513(3) 0.3127(3) 0.0872(3) 0.0428(11) Uani 1.0 8 d .
C13 C 0.6027(4) 0.3262(4) 0.0231(4) 0.070(2) Uani 1.0 8 d .
C14 C 0.3945(3) 0.13543(18) 0.0494(3) 0.0337(8) Uani 1.0 8 d .
C15 C 0.3189(3) 0.15831(17) 0.0839(3) 0.0309(8) Uani 1.0 8 d .
C16 C 0.2393(3) 0.1206(2) 0.0649(3) 0.0394(9) Uani 1.0 8 d .
C17 C 0.1744(3) 0.1420(2) 0.1013(3) 0.0391(9) Uani 1.0 8 d .
C18 C 0.1189(3) 0.2303(3) 0.1852(4) 0.0430(10) Uani 1.0 8 d .
C19 C 0.1298(3) 0.2914(3) 0.2252(4) 0.0448(11) Uani 1.0 8 d .
C20 C 0.2055(3) 0.3296(3) 0.2297(3) 0.0398(9) Uani 1.0 8 d .
C21 C 0.2719(3) 0.30437(19) 0.1989(3) 0.0318(8) Uani 1.0 8 d .
C22 C 0.2644(3) 0.24036(18) 0.1604(3) 0.0279(7) Uani 1.0 8 d .
C23 C 0.1846(3) 0.2033(2) 0.1494(3) 0.0332(8) Uani 1.0 8 d .
H1 H 0.4169 0.0641 0.1838 0.1306 Uiso 1.0 8 calc R
H2A H 0.4364 0.0042 0.0697 0.0468 Uiso 1.0 8 calc R
H2B H 0.5470 0.0043 0.1270 0.0468 Uiso 1.0 8 calc R
H3A H 0.4194 -0.0711 0.1713 0.1443 Uiso 1.0 8 calc R
H3B H 0.5198 -0.0908 0.1784 0.1443 Uiso 1.0 8 calc R
H4A H 0.5480 0.1038 0.0432 0.0609 Uiso 1.0 8 calc R
H4B H 0.6178 0.1177 0.1623 0.0609 Uiso 1.0 8 calc R
H6 H 0.6416 0.1764 -0.0220 0.0852 Uiso 1.0 8 calc R
H7 H 0.6689 0.2807 -0.0610 0.0994 Uiso 1.0 8 calc R
H8 H 0.6509 0.4031 -0.0372 0.1201 Uiso 1.0 8 calc R
H9 H 0.6040 0.4841 0.0440 0.1275 Uiso 1.0 8 calc R
H10 H 0.5080 0.4621 0.1369 0.0866 Uiso 1.0 8 calc R
H11 H 0.4747 0.3544 0.1619 0.0575 Uiso 1.0 8 calc R
H14A H 0.3760 0.0935 0.0117 0.0405 Uiso 1.0 8 calc R
H14B H 0.4022 0.1674 -0.0004 0.0405 Uiso 1.0 8 calc R
H16 H 0.2307 0.0807 0.0273 0.0473 Uiso 1.0 8 calc R
H17 H 0.1226 0.1154 0.0941 0.0470 Uiso 1.0 8 calc R
H18 H 0.0665 0.2054 0.1812 0.0516 Uiso 1.0 8 calc R
H19 H 0.0858 0.3085 0.2503 0.0537 Uiso 1.0 8 calc R
H20 H 0.2107 0.3731 0.2544 0.0478 Uiso 1.0 8 calc R
H21 H 0.3235 0.3303 0.2034 0.0381 Uiso 1.0 8 calc R

loop_
_atom_site_aniso_label
_atom_site_aniso_U_11
_atom_site_aniso_U_22
_atom_site_aniso_U_33
_atom_site_aniso_U_12
_atom_site_aniso_U_13
_atom_site_aniso_U_23
Cd1 0.0234(2) 0.0337(2) 0.01870(19) 0.0000 0.00919(15) 0.0000
Cl1 0.0395(6) 0.0475(6) 0.0358(5) -0.0051(4) 0.0188(5) -0.0072(4)
O1 0.336(11) 0.205(8) 0.141(6) -0.226(9) 0.183(7) -0.132(6)
O2 0.076(3) 0.075(3) 0.066(3) -0.005(2) 0.047(3) 0.006(2)
O3 0.071(3) 0.146(5) 0.054(3) 0.048(3) 0.020(3) 0.019(3)
O4 0.139(5) 0.188(7) 0.058(3) 0.115(5) 0.040(3) 0.015(4)
N1 0.068(3) 0.0349(17) 0.0201(14) 0.0210(16) 0.0197(16) 0.0060(12)
N2 0.0239(16) 0.059(2) 0.0215(14) -0.0069(14) 0.0094(13) 0.0000(14)
N3 0.0240(15) 0.0307(15) 0.0215(14) -0.0028(11) 0.0091(12) -0.0025(11)
C1 0.269(11) 0.035(3) 0.040(3) 0.060(5) 0.079(5) 0.019(3)
C2 0.061(3) 0.0312(18) 0.0269(18) 0.0117(18) 0.0197(18) 0.0008(14)
C3 0.293(13) 0.033(3) 0.058(4) 0.052(5) 0.094(6) 0.014(3)
C4 0.052(3) 0.075(4) 0.0237(18) 0.036(3) 0.0122(18) -0.0049(19)
C5 0.0214(19) 0.096(4) 0.0206(17) 0.009(2) 0.0092(16) -0.003(2)
C6 0.026(3) 0.168(7) 0.024(2) 0.010(3) 0.014(2) 0.004(3)
C7 0.026(3) 0.201(9) 0.025(3) -0.011(4) 0.013(2) 0.017(4)
C8 0.060(4) 0.170(9) 0.051(4) -0.055(5) 0.001(3) 0.050(5)
C9 0.096(6) 0.120(7) 0.064(5) -0.071(6) -0.012(4) 0.049(5)
C10 0.090(5) 0.059(3) 0.035(3) -0.036(3) -0.011(3) 0.015(3)
C11 0.055(3) 0.055(3) 0.0233(18) -0.024(3) 0.0032(18) 0.0063(17)
C12 0.032(2) 0.069(3) 0.0210(17) -0.022(2) 0.0031(16) 0.0057(18)
C13 0.037(3) 0.137(6) 0.029(3) -0.029(3) 0.005(2) 0.025(3)
C14 0.053(3) 0.0295(17) 0.0236(17) -0.0021(16) 0.0199(17) -0.0029(13)
C15 0.043(3) 0.0304(17) 0.0213(16) -0.0072(15) 0.0150(15) -0.0021(13)
C16 0.053(3) 0.036(2) 0.0257(18) -0.0166(18) 0.0119(18) -0.0041(15)
C17 0.035(2) 0.048(3) 0.0288(18) -0.0162(17) 0.0058(16) 0.0046(16)
C18 0.025(2) 0.068(3) 0.035(2) 0.0016(18) 0.0098(18) 0.0139(19)
C19 0.030(3) 0.073(3) 0.033(2) 0.017(2) 0.0134(18) 0.010(2)
C20 0.035(3) 0.053(3) 0.0283(19) 0.0137(18) 0.0083(17) -0.0004(17)
C21 0.0240(18) 0.040(2) 0.0271(17) 0.0030(15) 0.0053(15) -0.0035(15)
C22 0.0231(17) 0.0367(18) 0.0216(16) 0.0006(14) 0.0063(14) 0.0017(13)
C23 0.0239(18) 0.050(2) 0.0217(16) -0.0029(16) 0.0042(14) 0.0073(15)

loop_
_atom_type_symbol
_atom_type_description
_atom_type_scat_dispersion_real
_atom_type_scat_dispersion_imag
_atom_type_scat_source
C C 0.0033 0.0016
;
International Tables for Crystallography
(1992, Vol. C, Tables 4.2.6.8 and 6.1.1.4)
;
H H 0.0000 0.0000
;
International Tables for Crystallography
(1992, Vol. C, Table 6.1.1.4)
;
Cd Cd -0.8075 1.2024
;
International Tables for Crystallography
(1992, Vol. C, Tables 4.2.6.8 and 6.1.1.4)
;
Cl Cl 0.1484 0.1585
;
International Tables for Crystallography
(1992, Vol. C, Tables 4.2.6.8 and 6.1.1.4)
;
N N 0.0061 0.0033
;
International Tables for Crystallography
(1992, Vol. C, Tables 4.2.6.8 and 6.1.1.4)
;
O O 0.0106 0.0060
;
International Tables for Crystallography
(1992, Vol. C, Tables 4.2.6.8 and 6.1.1.4)
;

loop_
_geom_angle_atom_site_label_1
_geom_angle_atom_site_label_2
_geom_angle_atom_site_label_3
_geom_angle
_geom_angle_publ_flag
_geom_angle_site_symmetry_1
_geom_angle_site_symmetry_3
N1 Cd1 N1 73.78(12) yes . 2_655
N1 Cd1 N2 72.18(14) yes . .
N1 Cd1 N2 137.72(15) yes . 2_655
N1 Cd1 N3 74.40(12) yes . .
N1 Cd1 N3 102.02(12) yes . 2_655
N1 Cd1 N2 137.72(15) yes 2_655 .
N1 Cd1 N2 72.18(14) yes 2_655 2_655
N1 Cd1 N3 102.02(12) yes 2_655 .
N1 Cd1 N3 74.40(12) yes 2_655 2_655
N2 Cd1 N2 148.53(14) yes . 2_655
N2 Cd1 N3 92.25(11) yes . .
N2 Cd1 N3 88.93(11) yes . 2_655
N2 Cd1 N3 88.93(11) yes 2_655 .
N2 Cd1 N3 92.25(11) yes 2_655 2_655
N3 Cd1 N3 175.65(9) yes . 2_655
O1 Cl1 O2 107.4(5) yes . .
O1 Cl1 O3 109.9(4) yes . .
O1 Cl1 O4 108.6(6) yes . .
O2 Cl1 O3 112.5(3) yes . .
O2 Cl1 O4 112.2(4) yes . .
O3 Cl1 O4 106.1(4) yes . .
Cd1 N1 C1 111.2(3) yes . .
Cd1 N1 C4 104.3(3) yes . .
Cd1 N1 C14 106.1(3) yes . .
C1 N1 C4 113.6(6) yes . .
C1 N1 C14 111.1(5) yes . .
C4 N1 C14 110.1(4) yes . .
Cd1 N2 C5 113.2(4) yes . .
Cd1 N2 C12 124.9(3) yes . .
C5 N2 C12 120.5(5) yes . .
Cd1 N3 C15 107.2(3) yes . .
Cd1 N3 C22 123.6(2) yes . .
C15 N3 C22 117.9(4) yes . .
N1 C1 C1 120.3(5) yes . 2_655
N1 C1 C2 114.5(6) yes . .
C1 C1 C2 120.2(5) yes 2_655 .
C1 C2 C3 113.0(5) yes . .
C2 C3 C3 120.5(6) yes . 2_655
N1 C4 C5 112.3(5) yes . .
N2 C5 C4 119.1(5) yes . .
N2 C5 C6 121.5(6) yes . .
C4 C5 C6 119.4(6) yes . .
C5 C6 C7 119.5(7) yes . .
C6 C7 C13 120.4(6) yes . .
C9 C8 C13 120.9(9) yes . .
C8 C9 C10 121.8(9) yes . .
C9 C10 C11 118.6(7) yes . .
C10 C11 C12 120.8(6) yes . .
N2 C12 C11 120.0(5) yes . .
N2 C12 C13 119.8(5) yes . .
C11 C12 C13 120.1(6) yes . .
C7 C13 C8 124.6(7) yes . .
C7 C13 C12 118.1(7) yes . .
C8 C13 C12 117.4(7) yes . .
N1 C14 C15 111.8(4) yes . .
N3 C15 C14 115.6(4) yes . .
N3 C15 C16 123.3(5) yes . .
C14 C15 C16 121.1(4) yes . .
C15 C16 C17 119.1(4) yes . .
C16 C17 C23 119.7(4) yes . .
C19 C18 C23 120.7(5) yes . .
C18 C19 C20 120.5(5) yes . .
C19 C20 C21 120.3(5) yes . .
C20 C21 C22 120.5(4) yes . .
N3 C22 C21 119.4(4) yes . .
N3 C22 C23 121.6(4) yes . .
C21 C22 C23 118.9(4) yes . .
C17 C23 C18 123.4(4) yes . .
C17 C23 C22 117.8(4) yes . .
C18 C23 C22 118.7(4) yes . .
N1 C1 H1 97.443 no . .
C1 C1 H1 97.439 no 2_655 .
C2 C1 H1 97.446 no . .
C1 C2 H2A 108.991 no . .
C1 C2 H2B 108.988 no . .
C3 C2 H2A 108.988 no . .
C3 C2 H2B 108.986 no . .
H2A C2 H2B 107.776 no . .
C2 C3 H3A 107.200 no . .
C2 C3 H3B 107.199 no . .
C3 C3 H3A 107.201 no 2_655 .
C3 C3 H3B 107.199 no 2_655 .
H3A C3 H3B 106.844 no . .
N1 C4 H4A 109.154 no . .
N1 C4 H4B 109.157 no . .
C5 C4 H4A 109.146 no . .
C5 C4 H4B 109.156 no . .
H4A C4 H4B 107.872 no . .
C5 C6 H6 120.220 no . .
C7 C6 H6 120.231 no . .
C6 C7 H7 119.814 no . .
C13 C7 H7 119.818 no . .
C9 C8 H8 119.522 no . .
C13 C8 H8 119.530 no . .
C8 C9 H9 119.098 no . .
C10 C9 H9 119.088 no . .
C9 C10 H10 120.680 no . .
C11 C10 H10 120.700 no . .
C10 C11 H11 119.624 no . .
C12 C11 H11 119.614 no . .
N1 C14 H14A 109.245 no . .
N1 C14 H14B 109.247 no . .
C15 C14 H14A 109.252 no . .
C15 C14 H14B 109.264 no . .
H14A C14 H14B 107.926 no . .
C15 C16 H16 120.463 no . .
C17 C16 H16 120.452 no . .
C16 C17 H17 120.132 no . .
C23 C17 H17 120.146 no . .
C19 C18 H18 119.631 no . .
C23 C18 H18 119.653 no . .
C18 C19 H19 119.739 no . .
C20 C19 H19 119.732 no . .
C19 C20 H20 119.830 no . .
C21 C20 H20 119.821 no . .
C20 C21 H21 119.725 no . .
C22 C21 H21 119.730 no . .

loop_
_geom_bond_atom_site_label_1
_geom_bond_atom_site_label_2
_geom_bond_distance
_geom_bond_publ_flag
_geom_bond_site_symmetry_2
Cd1 N1 2.386(4) yes .
Cd1 N1 2.386(4) yes 2_655
Cd1 N2 2.289(4) yes .
Cd1 N2 2.289(4) yes 2_655
Cd1 N3 2.472(3) yes .
Cd1 N3 2.472(3) yes 2_655
Cl1 O1 1.367(9) yes .
Cl1 O2 1.422(6) yes .
Cl1 O3 1.409(4) yes .
Cl1 O4 1.393(8) yes .
N1 C1 1.496(7) yes .
N1 C4 1.459(8) yes .
N1 C14 1.471(5) yes .
N2 C5 1.327(7) yes .
N2 C12 1.365(7) yes .
N3 C15 1.330(5) yes .
N3 C22 1.377(6) yes .
C1 C1 1.311(8) yes 2_655
C1 C2 1.515(8) yes .
C2 C3 1.512(8) yes .
C3 C3 1.304(9) yes 2_655
C4 C5 1.507(8) yes .
C5 C6 1.420(8) yes .
C6 C7 1.343(12) yes .
C7 C13 1.408(11) yes .
C8 C9 1.350(15) yes .
C8 C13 1.419(14) yes .
C9 C10 1.415(13) yes .
C10 C11 1.380(8) yes .
C11 C12 1.400(8) yes .
C12 C13 1.432(8) yes .
C14 C15 1.511(7) yes .
C15 C16 1.404(7) yes .
C16 C17 1.368(8) yes .
C17 C23 1.405(6) yes .
C18 C19 1.356(7) yes .
C18 C23 1.415(7) yes .
C19 C20 1.403(7) yes .
C20 C21 1.368(7) yes .
C21 C22 1.407(6) yes .
C22 C23 1.422(6) yes .
C1 H1 1.000 no .
C2 H2A 0.990 no .
C2 H2B 0.990 no .
C3 H3A 0.990 no .
C3 H3B 0.990 no .
C4 H4A 0.990 no .
C4 H4B 0.990 no .
C6 H6 0.950 no .
C7 H7 0.950 no .
C8 H8 0.950 no .
C9 H9 0.950 no .
C10 H10 0.950 no .
C11 H11 0.950 no .
C14 H14A 0.990 no .
C14 H14B 0.990 no .
C16 H16 0.950 no .
C17 H17 0.950 no .
C18 H18 0.950 no .
C19 H19 0.950 no .
C20 H20 0.950 no .
C21 H21 0.950 no .

loop_
_geom_contact_atom_site_label_1
_geom_contact_atom_site_label_2
_geom_contact_distance
_geom_contact_publ_flag
_geom_contact_site_symmetry_2
Cd1 C1 3.242(5) no 2_655
Cd1 C4 3.089(6) no 2_655
Cd1 C5 3.065(5) no 2_655
Cd1 C11 3.469(5) no .
Cd1 C11 3.469(5) no 2_655
Cd1 C12 3.268(5) no 2_655
Cd1 C14 3.130(4) no 2_655
Cd1 C15 3.134(4) no 2_655
Cd1 C22 3.431(4) no 2_655
N1 C16 3.554(7) no .
N2 C7 2.776(8) no .
N2 C14 3.168(6) no .
N2 C21 3.256(5) no 2_655
N2 C22 3.407(4) no 2_655
N3 C17 2.802(6) no .
C1 C3 2.842(8) no 2_655
C1 C4 3.341(10) no 2_655
C1 C14 3.541(7) no 2_655
C1 C15 3.109(9) no .
C2 C2 2.916(7) no 2_655
C2 C4 2.976(7) no .
C2 C14 3.095(6) no .
C5 C13 2.755(10) no .
C5 C14 3.005(7) no .
C6 C12 2.762(9) no .
C8 C11 2.789(11) no .
C9 C12 2.774(11) no .
C10 C13 2.828(10) no .
C11 C21 3.509(6) no 2_655
C12 C21 3.162(5) no 2_655
C13 C20 3.551(6) no 2_655
C13 C21 3.577(6) no 2_655
C15 C23 2.750(7) no .
C16 C22 2.748(6) no .
C18 C21 2.785(7) no .
C19 C22 2.793(7) no .
C20 C23 2.792(7) no .
O1 C8 3.340(13) no 5_445
O1 C17 3.092(10) no 4_554
O1 C18 3.574(10) no 4_554
O1 C23 3.456(10) no 4_554
O2 C2 3.499(7) no 3_655
O2 C9 3.437(9) no 8_454
O2 C16 3.457(7) no 4_554
O2 C17 3.493(6) no 4_554
O3 C2 3.323(6) no .
O3 C4 3.336(8) no 3_655
O3 C8 3.590(11) no 5_445
O4 C10 3.199(7) no 8_454
O4 C16 3.346(7) no .
O4 C21 3.541(9) no 7_555
C2 O2 3.499(7) no 3_655
C2 O3 3.323(6) no .
C4 O3 3.336(8) no 3_655
C7 C7 3.555(9) no 7_655
C8 O1 3.340(13) no 5_555
C8 O3 3.590(11) no 5_555
C9 O2 3.437(9) no 8_555
C9 C9 3.542(13) no 3_665
C9 C10 3.544(11) no 3_665
C10 O4 3.199(7) no 8_555
C10 C9 3.544(11) no 3_665
C11 C17 3.349(5) no 7_555
C12 C17 3.597(6) no 7_555
C16 O2 3.457(7) no 4_555
C16 O4 3.346(7) no .
C17 O1 3.092(10) no 4_555
C17 O2 3.493(6) no 4_555
C17 C11 3.349(5) no 7_555
C17 C12 3.597(6) no 7_555
C18 O1 3.574(10) no 4_555
C21 O4 3.541(9) no 7_555
C23 O1 3.456(10) no 4_555
Cd1 H1 3.4472 no .
Cd1 H1 3.4472 no 2_655
Cd1 H4B 3.3171 no .
Cd1 H4B 3.3171 no 2_655
Cd1 H11 2.9841 no .
Cd1 H11 2.9841 no 2_655
Cd1 H14B 3.3525 no .
Cd1 H14B 3.3525 no 2_655
Cd1 H21 3.4402 no .
Cd1 H21 3.4402 no 2_655
N1 H1 2.6549 no 2_655
N1 H2A 2.7077 no .
N1 H2B 2.7496 no .
N2 H4A 3.1778 no .
N2 H4B 2.9483 no .
N2 H6 3.2443 no .
N2 H11 2.5809 no .
N2 H14B 2.7248 no .
N2 H21 3.0657 no 2_655
N3 H1 3.3418 no .
N3 H4B 3.2912 no 2_655
N3 H11 3.5409 no .
N3 H14A 3.2207 no .
N3 H14B 2.6496 no .
N3 H16 3.2520 no .
N3 H21 2.5829 no .
C1 H2A 3.1961 no 2_655
C1 H2B 2.9190 no 2_655
C1 H3A 2.9695 no .
C1 H3A 3.3623 no 2_655
C1 H3B 3.2980 no .
C1 H4A 2.7882 no .
C1 H4B 2.5575 no .
C1 H4B 3.1259 no 2_655
C1 H14A 2.5282 no .
C1 H14B 3.2788 no .
C2 H1 2.6069 no 2_655
C2 H2B 3.4626 no 2_655
C2 H3A 2.8843 no 2_655
C2 H3B 3.2195 no 2_655
C2 H4A 2.7844 no .
C2 H4B 3.0232 no .
C2 H14A 2.6763 no .
C3 H1 2.6859 no .
C3 H1 3.0413 no 2_655
C3 H2A 3.1895 no 2_655
C3 H2B 2.9160 no 2_655
C4 H1 3.1733 no .
C4 H1 3.1180 no 2_655
C4 H2A 3.2006 no .
C4 H2B 2.6756 no .
C4 H6 2.6842 no .
C4 H14A 2.7795 no .
C4 H14B 2.4362 no .
C5 H7 3.2510 no .
C5 H14B 2.5637 no .
C6 H4A 2.6386 no .
C6 H4B 2.9009 no .
C6 H14B 3.5082 no .
C7 H8 2.7074 no .
C8 H7 2.7080 no .
C8 H10 3.2666 no .
C8 H20 3.3577 no 2_655
C9 H11 3.2649 no .
C9 H20 3.5281 no 2_655
C10 H8 3.2679 no .
C10 H11 3.5209 no 2_655
C10 H21 3.3472 no 2_655
C11 H9 3.2558 no .
C11 H11 2.8645 no 2_655
C11 H21 2.8033 no 2_655
C12 H7 3.2988 no .
C12 H8 3.2991 no .
C12 H10 3.2774 no .
C12 H21 2.8023 no 2_655
C13 H6 3.2490 no .
C13 H9 3.2621 no .
C13 H11 3.3096 no .
C13 H20 3.4440 no 2_655
C13 H21 3.4727 no 2_655
C14 H1 2.2749 no .
C14 H2A 2.7686 no .
C14 H2B 3.4851 no .
C14 H4A 2.5244 no .
C14 H4B 3.2482 no .
C14 H16 2.7082 no .
C15 H1 2.5214 no .
C15 H4B 3.3359 no 2_655
C15 H17 3.2529 no .
C16 H1 2.8671 no .
C16 H4B 3.5374 no 2_655
C16 H14A 2.5764 no .
C16 H14B 3.1648 no .
C17 H18 2.6830 no .
C18 H17 2.6867 no .
C18 H20 3.2473 no .
C19 H21 3.2619 no .
C20 H18 3.2533 no .
C21 H11 3.5568 no .
C21 H19 3.2563 no .
C22 H4B 3.4932 no 2_655
C22 H17 3.2866 no .
C22 H18 3.2997 no .
C22 H20 3.2679 no .
C23 H16 3.2614 no .
C23 H19 3.2666 no .
C23 H21 3.2961 no .
H1 H1 2.5284 no 2_655
H1 H2A 2.1070 no .
H1 H2A 3.4933 no 2_655
H1 H2B 2.7398 no .
H1 H2B 2.7278 no 2_655
H1 H3A 2.7902 no .
H1 H3B 3.5870 no .
H1 H4A 3.4182 no .
H1 H4B 3.4525 no .
H1 H4B 2.6212 no 2_655
H1 H14A 2.2755 no .
H1 H14B 3.2423 no .
H1 H16 2.8926 no .
H2A H3A 2.1693 no .
H2A H3B 2.4980 no .
H2A H4A 2.8080 no .
H2A H4B 3.5132 no .
H2A H14A 2.0794 no .
H2A H14B 3.4787 no .
H2A H16 3.4269 no .
H2B H3A 2.7782 no .
H2B H3A 3.0366 no 2_655
H2B H3B 2.1789 no .
H2B H4A 2.3518 no .
H2B H4B 2.5495 no .
H2B H14A 3.1230 no .
H3A H3A 2.6090 no 2_655
H3A H3B 1.9504 no 2_655
H3B H3B 2.2798 no 2_655
H4A H6 2.4906 no .
H4A H14A 2.5663 no .
H4A H14B 2.4955 no .
H4B H6 2.9546 no .
H4B H14A 3.5747 no .
H4B H14B 3.4022 no .
H6 H7 2.2932 no .
H7 H8 2.5688 no .
H8 H9 2.2812 no .
H9 H10 2.3621 no .
H10 H10 3.2096 no 2_655
H10 H11 2.3344 no .
H10 H11 3.4694 no 2_655
H11 H11 2.2331 no 2_655
H11 H21 2.6875 no .
H11 H21 3.0174 no 2_655
H14A H16 2.3812 no .
H14B H16 3.3667 no .
H16 H17 2.3279 no .
H17 H18 2.5390 no .
H18 H19 2.2973 no .
H19 H20 2.3474 no .
H20 H21 2.3120 no .
Cl1 H2B 3.3825 no 3_655
Cl1 H4B 3.1587 no 3_655
Cl1 H8 2.9615 no 5_445
Cl1 H14A 3.5096 no .
Cl1 H16 3.3352 no .
Cl1 H20 3.5121 no 7_555
O1 H4B 3.2871 no 3_655
O1 H8 2.4463 no 5_445
O1 H10 3.4752 no 8_454
O1 H17 2.7601 no 4_554
O1 H18 3.2851 no 4_554
O2 H1 3.1288 no 4_554
O2 H2B 2.6916 no 3_655
O2 H3A 3.4460 no 4_554
O2 H4B 2.8344 no 3_655
O2 H9 3.1220 no 8_454
O2 H16 3.3820 no 4_554
O2 H17 3.3765 no 4_554
O2 H20 2.7869 no 7_555
O3 H2A 2.3898 no .
O3 H2B 3.0155 no 3_655
O3 H3A 3.1667 no .
O3 H4A 2.8412 no 3_655
O3 H4B 2.9259 no 3_655
O3 H6 3.2457 no 3_655
O3 H8 2.7442 no 5_445
O3 H14A 2.8660 no .
O3 H16 2.9383 no .
O4 H8 3.2495 no 5_445
O4 H9 3.5040 no 5_445
O4 H10 2.9689 no 7_555
O4 H10 2.9945 no 8_454
O4 H11 3.2581 no 7_555
O4 H14A 3.3559 no .
O4 H16 2.5409 no .
O4 H20 3.2533 no 7_555
O4 H21 2.8741 no 7_555
C2 H2A 3.5016 no 3_655
C2 H2B 3.4831 no 3_655
C2 H4A 3.2319 no 3_655
C3 H4A 3.2981 no 3_655
C3 H6 3.4811 no 3_655
C3 H19 3.1304 no 5_545
C3 H19 3.1612 no 6_545
C6 H7 3.0866 no 7_655
C6 H18 3.4996 no 7_555
C6 H19 3.3712 no 8_554
C7 H6 3.4736 no 7_655
C7 H7 3.0322 no 7_655
C7 H18 3.1230 no 7_555
C7 H19 3.4209 no 8_554
C8 H17 3.4815 no 7_555
C9 H9 3.1761 no 3_665
C9 H10 3.1537 no 3_665
C9 H17 3.3233 no 7_555
C10 H9 2.9659 no 3_665
C10 H17 3.0317 no 7_555
C11 H17 2.9646 no 7_555
C12 H17 3.2439 no 7_555
C12 H18 3.4397 no 7_555
C13 H17 3.4734 no 7_555
C13 H18 3.0873 no 7_555
C16 H9 3.4635 no 5_445
C16 H21 3.5700 no 7_555
C17 H9 3.4239 no 5_445
C17 H11 3.4573 no 7_555
C18 H7 3.2678 no 8_455
C18 H14B 3.2133 no 7_555
C19 H3A 3.3869 no 6_555
C19 H3B 2.8973 no 5_455
C19 H6 3.4668 no 8_455
C19 H7 3.1297 no 8_455
C19 H14B 3.0477 no 7_555
C19 H19 3.5370 no 2_555
C20 H3A 3.4522 no 6_555
C20 H3B 3.1698 no 5_455
C20 H14A 3.4402 no 7_555
C20 H14B 2.9373 no 7_555
C21 H14A 3.5965 no 7_555
C21 H14B 3.0683 no 7_555
C22 H14B 3.2831 no 7_555
C23 H14B 3.3093 no 7_555
H1 O2 3.1288 no 4_555
H2A O3 2.3898 no .
H2A C2 3.5016 no 3_655
H2A H2A 3.2594 no 3_655
H2A H2B 2.8171 no 3_655
H2A H4A 2.7741 no 3_655
H2B Cl1 3.3825 no 3_655
H2B O2 2.6916 no 3_655
H2B O3 3.0155 no 3_655
H2B C2 3.4831 no 3_655
H2B H2A 2.8171 no 3_655
H2B H2B 3.2195 no 3_655
H2B H4A 3.1496 no 3_655
H2B H14A 3.3049 no 3_655
H3A O2 3.4460 no 4_555
H3A O3 3.1667 no .
H3A C19 3.3869 no 6_545
H3A C20 3.4522 no 6_545
H3A H4A 3.2482 no 3_655
H3A H6 2.8794 no 3_655
H3A H19 3.4510 no 5_545
H3A H19 2.7149 no 6_545
H3A H20 2.8507 no 6_545
H3B C19 2.8973 no 5_545
H3B C20 3.1698 no 5_545
H3B H4A 2.8175 no 3_655
H3B H6 3.1436 no 3_655
H3B H14A 3.5766 no 3_655
H3B H14B 3.5027 no 3_655
H3B H19 2.3540 no 5_545
H3B H19 3.0395 no 6_545
H3B H20 2.8555 no 5_545
H4A O3 2.8412 no 3_655
H4A C2 3.2319 no 3_655
H4A C3 3.2981 no 3_655
H4A H2A 2.7741 no 3_655
H4A H2B 3.1496 no 3_655
H4A H3A 3.2482 no 3_655
H4A H3B 2.8175 no 3_655
H4B Cl1 3.1587 no 3_655
H4B O1 3.2871 no 3_655
H4B O2 2.8344 no 3_655
H4B O3 2.9259 no 3_655
H6 O3 3.2457 no 3_655
H6 C3 3.4811 no 3_655
H6 C7 3.4736 no 7_655
H6 C19 3.4668 no 8_554
H6 H3A 2.8794 no 3_655
H6 H3B 3.1436 no 3_655
H6 H7 2.8730 no 7_655
H6 H8 3.4400 no 7_655
H6 H19 2.9165 no 8_554
H7 C6 3.0866 no 7_655
H7 C7 3.0322 no 7_655
H7 C18 3.2678 no 8_554
H7 C19 3.1297 no 8_554
H7 H6 2.8730 no 7_655
H7 H7 2.7485 no 7_655
H7 H18 3.4147 no 7_555
H7 H18 3.2807 no 8_554
H7 H19 3.0258 no 8_554
H8 Cl1 2.9615 no 5_555
H8 O1 2.4463 no 5_555
H8 O3 2.7442 no 5_555
H8 O4 3.2495 no 5_555
H8 H6 3.4400 no 7_655
H9 O2 3.1220 no 8_555
H9 O4 3.5040 no 5_555
H9 C9 3.1761 no 3_665
H9 C10 2.9659 no 3_665
H9 C16 3.4635 no 5_555
H9 C17 3.4239 no 5_555
H9 H9 3.0717 no 3_665
H9 H10 2.6622 no 3_665
H9 H16 2.8812 no 5_555
H9 H17 2.7775 no 5_555
H10 O1 3.4752 no 8_555
H10 O4 2.9689 no 7_555
H10 O4 2.9945 no 8_555
H10 C9 3.1537 no 3_665
H10 H9 2.6622 no 3_665
H10 H17 3.4273 no 7_555
H11 O4 3.2581 no 7_555
H11 C17 3.4573 no 7_555
H11 H16 3.5185 no 7_555
H11 H17 3.3005 no 7_555
H14A Cl1 3.5096 no .
H14A O3 2.8660 no .
H14A O4 3.3559 no .
H14A C20 3.4402 no 7_555
H14A C21 3.5965 no 7_555
H14A H2B 3.3049 no 3_655
H14A H3B 3.5766 no 3_655
H14A H20 3.4355 no 7_555
H14B C18 3.2133 no 7_555
H14B C19 3.0477 no 7_555
H14B C20 2.9373 no 7_555
H14B C21 3.0683 no 7_555
H14B C22 3.2831 no 7_555
H14B C23 3.3093 no 7_555
H14B H3B 3.5027 no 3_655
H14B H19 3.5430 no 7_555
H14B H20 3.3435 no 7_555
H14B H21 3.5495 no 7_555
H16 Cl1 3.3352 no .
H16 O2 3.3820 no 4_555
H16 O3 2.9383 no .
H16 O4 2.5409 no .
H16 H9 2.8812 no 5_445
H16 H11 3.5185 no 7_555
H16 H21 3.4669 no 7_555
H17 O1 2.7601 no 4_555
H17 O2 3.3765 no 4_555
H17 C8 3.4815 no 7_555
H17 C9 3.3233 no 7_555
H17 C10 3.0317 no 7_555
H17 C11 2.9646 no 7_555
H17 C12 3.2439 no 7_555
H17 C13 3.4734 no 7_555
H17 H9 2.7775 no 5_445
H17 H10 3.4273 no 7_555
H17 H11 3.3005 no 7_555
H18 O1 3.2851 no 4_555
H18 C6 3.4996 no 7_555
H18 C7 3.1230 no 7_555
H18 C12 3.4397 no 7_555
H18 C13 3.0873 no 7_555
H18 H7 3.4147 no 7_555
H18 H7 3.2807 no 8_455
H18 H18 3.3124 no 2_555
H18 H19 3.5810 no 2_555
H19 C3 3.1304 no 5_455
H19 C3 3.1612 no 6_555
H19 C6 3.3712 no 8_455
H19 C7 3.4209 no 8_455
H19 C19 3.5370 no 2_555
H19 H3A 3.4510 no 5_455
H19 H3A 2.7149 no 6_555
H19 H3B 2.3540 no 5_455
H19 H3B 3.0395 no 6_555
H19 H6 2.9165 no 8_455
H19 H7 3.0258 no 8_455
H19 H14B 3.5430 no 7_555
H19 H18 3.5810 no 2_555
H19 H19 2.6829 no 2_555
H20 Cl1 3.5121 no 7_555
H20 O2 2.7869 no 7_555
H20 O4 3.2533 no 7_555
H20 H3A 2.8507 no 6_555
H20 H3B 2.8555 no 5_455
H20 H14A 3.4355 no 7_555
H20 H14B 3.3435 no 7_555
H21 O4 2.8741 no 7_555
H21 C16 3.5700 no 7_555
H21 H14B 3.5495 no 7_555
H21 H16 3.4669 no 7_555

loop_
_geom_torsion_atom_site_label_1
_geom_torsion_atom_site_label_2
_geom_torsion_atom_site_label_3
_geom_torsion_atom_site_label_4
_geom_torsion
_geom_torsion_publ_flag
_geom_torsion_site_symmetry_1
_geom_torsion_site_symmetry_3
_geom_torsion_site_symmetry_4
N1 Cd1 N1 C1 4.8(3) no . 2_655 2_655
N1 Cd1 N1 C4 -118.05(19) no . 2_655 2_655
N1 Cd1 N1 C14 125.6(3) no . 2_655 2_655
N1 Cd1 N1 C1 4.8(3) no 2_655 . .
N1 Cd1 N1 C4 -118.05(19) no 2_655 . .
N1 Cd1 N1 C14 125.6(3) no 2_655 . .
N1 Cd1 N2 C5 -27.51(18) no . . .
N1 Cd1 N2 C12 166.0(3) no . . .
N2 Cd1 N1 C1 159.3(3) no . . .
N2 Cd1 N1 C4 36.49(15) no . . .
N2 Cd1 N1 C14 -79.8(2) no . . .
N1 Cd1 N2 C5 10.3(3) no . 2_655 2_655
N1 Cd1 N2 C12 -156.19(18) no . 2_655 2_655
N2 Cd1 N1 C1 -32.7(3) no 2_655 . .
N2 Cd1 N1 C4 -155.52(14) no 2_655 . .
N2 Cd1 N1 C14 88.2(3) no 2_655 . .
N1 Cd1 N3 C15 10.79(19) no . . .
N1 Cd1 N3 C22 153.2(3) no . . .
N3 Cd1 N1 C1 -103.1(3) no . . .
N3 Cd1 N1 C4 134.11(18) no . . .
N3 Cd1 N1 C14 17.8(2) no . . .
N1 Cd1 N3 C15 -58.4(3) no . 2_655 2_655
N1 Cd1 N3 C22 84.0(3) no . 2_655 2_655
N3 Cd1 N1 C1 74.4(3) no 2_655 . .
N3 Cd1 N1 C4 -48.43(17) no 2_655 . .
N3 Cd1 N1 C14 -164.7(2) no 2_655 . .
N1 Cd1 N2 C5 10.3(3) no 2_655 . .
N1 Cd1 N2 C12 -156.19(18) no 2_655 . .
N2 Cd1 N1 C1 -32.7(3) no . 2_655 2_655
N2 Cd1 N1 C4 -155.52(14) no . 2_655 2_655
N2 Cd1 N1 C14 88.2(3) no . 2_655 2_655
N1 Cd1 N2 C5 -27.51(18) no 2_655 2_655 2_655
N1 Cd1 N2 C12 166.0(3) no 2_655 2_655 2_655
N2 Cd1 N1 C1 159.3(3) no 2_655 2_655 2_655
N2 Cd1 N1 C4 36.49(15) no 2_655 2_655 2_655
N2 Cd1 N1 C14 -79.8(2) no 2_655 2_655 2_655
N1 Cd1 N3 C15 -58.4(3) no 2_655 . .
N1 Cd1 N3 C22 84.0(3) no 2_655 . .
N3 Cd1 N1 C1 74.4(3) no . 2_655 2_655
N3 Cd1 N1 C4 -48.43(17) no . 2_655 2_655
N3 Cd1 N1 C14 -164.7(2) no . 2_655 2_655
N1 Cd1 N3 C15 10.79(19) no 2_655 2_655 2_655
N1 Cd1 N3 C22 153.2(3) no 2_655 2_655 2_655
N3 Cd1 N1 C1 -103.1(3) no 2_655 2_655 2_655
N3 Cd1 N1 C4 134.11(18) no 2_655 2_655 2_655
N3 Cd1 N1 C14 17.8(2) no 2_655 2_655 2_655
N2 Cd1 N2 C5 168.04(15) no . 2_655 2_655
N2 Cd1 N2 C12 1.5(4) no . 2_655 2_655
N2 Cd1 N2 C5 168.04(15) no 2_655 . .
N2 Cd1 N2 C12 1.5(4) no 2_655 . .
N2 Cd1 N3 C15 81.6(2) no . . .
N2 Cd1 N3 C22 -136.0(3) no . . .
N3 Cd1 N2 C5 -100.33(18) no . . .
N3 Cd1 N2 C12 93.1(2) no . . .
N2 Cd1 N3 C15 -129.9(2) no . 2_655 2_655
N2 Cd1 N3 C22 12.5(3) no . 2_655 2_655
N3 Cd1 N2 C5 75.48(18) no 2_655 . .
N3 Cd1 N2 C12 -91.0(2) no 2_655 . .
N2 Cd1 N3 C15 -129.9(2) no 2_655 . .
N2 Cd1 N3 C22 12.5(3) no 2_655 . .
N3 Cd1 N2 C5 75.48(18) no . 2_655 2_655
N3 Cd1 N2 C12 -91.0(2) no . 2_655 2_655
N2 Cd1 N3 C15 81.6(2) no 2_655 2_655 2_655
N2 Cd1 N3 C22 -136.0(3) no 2_655 2_655 2_655
N3 Cd1 N2 C5 -100.33(18) no 2_655 2_655 2_655
N3 Cd1 N2 C12 93.1(2) no 2_655 2_655 2_655
Cd1 N1 C1 C1 -16.2(11) no . . 2_655
Cd1 N1 C1 C2 -171.3(5) no . . .
Cd1 N1 C4 C5 -42.5(3) no . . .
Cd1 N1 C14 C15 -43.6(4) no . . .
C1 N1 C4 C5 -163.7(3) no . . .
C4 N1 C1 C1 101.1(9) no . . 2_655
C4 N1 C1 C2 -54.1(8) no . . .
C1 N1 C14 C15 77.3(5) no . . .
C14 N1 C1 C1 -134.1(8) no . . 2_655
C14 N1 C1 C2 70.8(9) no . . .
C4 N1 C14 C15 -155.9(4) no . . .
C14 N1 C4 C5 71.0(4) no . . .
Cd1 N2 C5 C4 13.2(4) no . . .
Cd1 N2 C5 C6 -166.0(2) no . . .
Cd1 N2 C12 C11 -17.1(5) no . . .
Cd1 N2 C12 C13 161.33(19) no . . .
C5 N2 C12 C11 177.3(3) no . . .
C5 N2 C12 C13 -4.3(5) no . . .
C12 N2 C5 C4 -179.6(3) no . . .
C12 N2 C5 C6 1.2(5) no . . .
Cd1 N3 C15 C14 -39.2(3) no . . .
Cd1 N3 C15 C16 140.3(3) no . . .
Cd1 N3 C22 C21 50.3(4) no . . .
Cd1 N3 C22 C23 -130.5(3) no . . .
C15 N3 C22 C21 -171.0(3) no . . .
C15 N3 C22 C23 8.2(5) no . . .
C22 N3 C15 C14 176.0(3) no . . .
C22 N3 C15 C16 -4.5(5) no . . .
N1 C1 C1 N1 22.6(16) no . 2_655 2_655
N1 C1 C1 C2 176.3(8) no . 2_655 2_655
N1 C1 C2 C3 -177.0(6) no . . .
C1 C1 C2 C3 27.9(13) no 2_655 . .
C2 C1 C1 N1 176.3(8) no . 2_655 2_655
C2 C1 C1 C2 -30.0(16) no . 2_655 2_655
C1 C2 C3 C3 -27.7(13) no . . 2_655
C2 C3 C3 C2 29.6(18) no . 2_655 2_655
N1 C4 C5 N2 22.3(5) no . . .
N1 C4 C5 C6 -158.5(3) no . . .
N2 C5 C6 C7 1.8(6) no . . .
C4 C5 C6 C7 -177.4(3) no . . .
C5 C6 C7 C13 -1.6(6) no . . .
C6 C7 C13 C8 177.2(4) no . . .
C6 C7 C13 C12 -1.4(6) no . . .
C9 C8 C13 C7 -177.1(5) no . . .
C9 C8 C13 C12 1.6(8) no . . .
C13 C8 C9 C10 -5.6(10) no . . .
C8 C9 C10 C11 3.8(9) no . . .
C9 C10 C11 C12 1.9(7) no . . .
C10 C11 C12 N2 172.6(4) no . . .
C10 C11 C12 C13 -5.8(6) no . . .
N2 C12 C13 C7 4.4(5) no . . .
N2 C12 C13 C8 -174.4(3) no . . .
C11 C12 C13 C7 -177.2(3) no . . .
C11 C12 C13 C8 4.1(6) no . . .
N1 C14 C15 N3 60.7(4) no . . .
N1 C14 C15 C16 -118.7(4) no . . .
N3 C15 C16 C17 -2.0(5) no . . .
C14 C15 C16 C17 177.4(3) no . . .
C15 C16 C17 C23 5.0(6) no . . .
C16 C17 C23 C18 177.3(3) no . . .
C16 C17 C23 C22 -1.4(5) no . . .
C19 C18 C23 C17 -176.0(4) no . . .
C19 C18 C23 C22 2.7(6) no . . .
C23 C18 C19 C20 1.4(6) no . . .
C18 C19 C20 C21 -3.4(6) no . . .
C19 C20 C21 C22 1.1(6) no . . .
C20 C21 C22 N3 -177.8(3) no . . .
C20 C21 C22 C23 3.0(5) no . . .
N3 C22 C23 C17 -5.3(5) no . . .
N3 C22 C23 C18 175.9(3) no . . .
C21 C22 C23 C17 173.9(3) no . . .
C21 C22 C23 C18 -4.8(5) no . . .
